data_4334045
loop_
_publ_author_name
'Tomohisa Hirano'
'Kazuhiro Uehara'
'Sayaka Uchida'
'Mitsuhiro Hibino'
'Keigo Kamata'
'Noritaka Mizuno'

_publ_contact_author_address
;
Department of Applied Chemistry, School of Engineering
The University of Tokyo
7-3-1 Hongo, Bunkyo-ku, Tokyo 113-8656 (Japan)
;
_publ_contact_author_email tmizuno@mail.ecc.u-tokyo.ac.jp
_publ_contact_author_fax (+)81-3-5841-7220
_publ_contact_author_name 'Noritaka Mizuno'
_publ_contact_author_phone (+)81-3-5841-7272
_publ_section_title
;
 Synthesis and Structural Characterization of Inorganic-Organic-Inorganic
 Hybrids of Dipalladium-Substituted \g-Keggin Silicodecatungstates
;
_journal_name_full 'Inorganic Chemistry'
_journal_page_first 2662
_journal_page_last 2670
_journal_paper_doi 10.1021/ic302703k
_journal_volume 52
_journal_year 2013
_chemical_formula_moiety 'C648 Cl80 N32 O320 Pd16 Si8 W80'
_chemical_formula_sum 'C162 Cl20 N8 O80 Pd4 Si2 W20'
_chemical_formula_weight 8205.48
_space_group_IT_number 61
_symmetry_cell_setting orthorhombic
_symmetry_space_group_name_Hall '-P 2ac 2ab'
_symmetry_space_group_name_H-M 'P b c a'
_audit_creation_date 2013-01-25T18:39:37-00:00
_audit_creation_method 'WinGX routine CIF_UPDATE'
_cell_angle_alpha 90
_cell_angle_beta 90
_cell_angle_gamma 90
_cell_formula_units_Z 4
_cell_length_a 29.4889(9)
_cell_length_b 28.5880(6)
_cell_length_c 29.7538(8)
_cell_measurement_reflns_used 0
_cell_measurement_temperature 123
_cell_measurement_theta_max 0
_cell_measurement_theta_min 0
_cell_volume 25083.3(11)
_computing_molecular_graphics 'Ortep-3 for Windows (Farrugia, 1997)'
_computing_publication_material 'WinGX publication routines (Farrugia, 1999)'
_computing_structure_refinement 'SHELXL-97 (Sheldrick, 1997)'
_computing_structure_solution 'SHELXS-86 (Sheldrick, 1986)'
_diffrn_ambient_temperature 123
_diffrn_detector_area_resol_mean 28.5714
_diffrn_measured_fraction_theta_full 0.974
_diffrn_measured_fraction_theta_max 0.974
_diffrn_measurement_details
;
scan:
    Number of images: 360
               Slice: -110.0000 - 70.0000
         Image width: 0.5000
            Exp time: 5.0000
       Rotation axis: Omega
               Omega: 0.0000
                 Chi: 45.0000
                 Phi: 0.0000
                 XTD: 45.0704
              2theta: -19.6988
scan:
    Number of images: 360
               Slice: -110.0000 - 70.0000
         Image width: 0.5000
            Exp time: 5.0000
       Rotation axis: Omega
               Omega: 0.0000
                 Chi: 45.0000
                 Phi: 90.0000
                 XTD: 45.0704
              2theta: -19.6988
;
_diffrn_measurement_device 'Rigaku MicroMax-007'
_diffrn_measurement_device_details
;
AFC10: Fixed Chi 2 circle
;
_diffrn_measurement_method dtprofit.ref
_diffrn_radiation_detector Saturn724
_diffrn_radiation_monochromator 'Graphite Monochromator'
_diffrn_radiation_probe x-ray
_diffrn_radiation_source 'Rotating Anode'
_diffrn_radiation_type MoK\a
_diffrn_radiation_wavelength 0.71069
_diffrn_reflns_av_R_equivalents 0
_diffrn_reflns_limit_h_max 40
_diffrn_reflns_limit_h_min 0
_diffrn_reflns_limit_k_max 39
_diffrn_reflns_limit_k_min 0
_diffrn_reflns_limit_l_max 0
_diffrn_reflns_limit_l_min -40
_diffrn_reflns_number 34511
_diffrn_reflns_theta_full 29.65
_diffrn_reflns_theta_max 29.65
_diffrn_reflns_theta_min 1.7
_diffrn_source_current 24.0000
_diffrn_source_power 1.20000
_diffrn_source_voltage 50.0000
_exptl_absorpt_coefficient_mu 9.7
_exptl_absorpt_correction_type none
_exptl_crystal_colour yellow
_exptl_crystal_density_diffrn 2.173
_exptl_crystal_description block
_exptl_crystal_F_000 14800
_exptl_crystal_size_max 0.2
_exptl_crystal_size_mid 0.1
_exptl_crystal_size_min 0.1
_refine_diff_density_max 3.838
_refine_diff_density_min -2.345
_refine_ls_extinction_method none
_refine_ls_goodness_of_fit_ref 1.052
_refine_ls_hydrogen_treatment none
_refine_ls_matrix_type full
_refine_ls_number_parameters 917
_refine_ls_number_reflns 34511
_refine_ls_number_restraints 9
_refine_ls_restrained_S_all 1.052
_refine_ls_R_factor_gt 0.103
_refine_ls_shift/su_max 0.001
_refine_ls_structure_factor_coef Fsqd
_refine_ls_weighting_details 'calc w=1/[\s^2^(Fo^2^)+(0.0817P)^2^+1986.9811P] where P=(Fo^2^+2Fc^2^)/3'
_refine_ls_weighting_scheme calc
_refine_ls_wR_factor_ref 0.3242
_reflns_number_gt 14276
_reflns_number_total 34511
_reflns_threshold_expression >2sigma(I)
_cod_data_source_file ic302703k_si_003_1.cif
_cod_data_source_block IVA-123K
_cod_database_code 4334045

loop_
_symmetry_equiv_pos_as_xyz
'x, y, z'
'-x+1/2, y+1/2, z'
'x, -y+1/2, z+1/2'
'-x+1/2, -y, z+1/2'
'-x, -y, -z'
'x-1/2, -y-1/2, -z'
'-x, y-1/2, -z-1/2'
'x-1/2, y, -z-1/2'

loop_
_atom_site_label
_atom_site_type_symbol
_atom_site_fract_x
_atom_site_fract_y
_atom_site_fract_z
_atom_site_U_iso_or_equiv
_atom_site_adp_type
_atom_site_occupancy
_atom_site_calc_flag
_atom_site_refinement_flags
W1 W 0.55059(4) 0.20384(4) 0.08137(4) 0.0609(3) Uani 1 d .
W2 W 0.60457(4) 0.20515(4) -0.01332(3) 0.0552(3) Uani 1 d .
W3 W 0.68140(4) 0.32126(4) 0.15953(3) 0.0537(3) Uani 1 d .
W4 W 0.74232(5) 0.31659(4) 0.06801(4) 0.0641(3) Uani 1 d .
W5 W 0.60720(4) 0.22282(4) 0.18923(3) 0.0514(3) Uani 1 d .
W6 W 0.72665(4) 0.22737(4) -0.01726(3) 0.0549(3) Uani 1 d .
W7 W 0.63980(4) 0.12490(4) 0.14033(4) 0.0558(3) Uani 1 d .
W8 W 0.69572(5) 0.12710(4) 0.02762(4) 0.0607(3) Uani 1 d .
W9 W 0.71646(4) 0.19846(4) 0.18532(3) 0.0558(3) Uani 1 d .
W10 W 0.77758(4) 0.19141(4) 0.07526(4) 0.0601(3) Uani 1 d .
Pd1 Pd 0.55363(8) 0.31121(7) 0.02010(7) 0.0597(6) Uani 1 d .
Pd2 Pd 0.63091(8) 0.37630(7) 0.06670(7) 0.0545(5) Uani 1 d .
Cl1 Cl 0.3725(4) 0.5518(4) 0.1915(4) 0.113(3) Uiso 1 d .
Cl2 Cl 0.2598(5) 0.5512(6) 0.2128(5) 0.157(5) Uiso 1 d .
Cl3 Cl 0.9437(4) 0.0034(4) 0.1770(4) 0.109(3) Uiso 1 d .
Cl4 Cl 0.8685(11) -0.0295(10) 0.2569(9) 0.104(4) Uiso 0.412(19) d P
Cl54 Cl 0.8931(8) -0.0468(7) 0.2648(6) 0.104(4) Uiso 0.588(19) d P
Cl5 Cl 0.9512(6) 0.1164(6) 0.0289(6) 0.163(6) Uiso 1 d .
Cl6 Cl 0.8850(6) 0.0204(7) 0.0525(6) 0.180(6) Uiso 1 d .
Cl7 Cl 0.5925(11) 0.7279(11) 0.2093(13) 0.176(9) Uiso 0.62(3) d P
Cl57 Cl 0.5941(18) 0.7230(18) 0.179(2) 0.176(9) Uiso 0.38(3) d P
Cl8 Cl 0.6328(8) 0.8356(8) 0.1875(8) 0.160(7) Uiso 0.739(19) d P
Cl58 Cl 0.629(2) 0.823(2) 0.142(2) 0.160(7) Uiso 0.261(19) d P
Cl9 Cl 0.0629(6) 0.4296(6) 0.1245(6) 0.147(6) Uiso 0.825(17) d P
Cl59 Cl -0.022(3) 0.420(3) 0.084(3) 0.147(6) Uiso 0.175(17) d P
Cl10 Cl 0.1113(7) 0.4934(7) 0.0479(7) 0.203(8) Uiso 1 d .
Si1 Si 0.6651(2) 0.2287(2) 0.08429(19) 0.0353(13) Uani 1 d .
O1 O 0.5339(7) 0.2640(6) 0.0628(6) 0.064(5) Uani 1 d .
O2 O 0.5799(7) 0.2620(6) -0.0190(6) 0.062(5) Uani 1 d .
O3 O 0.6471(6) 0.3630(5) 0.1291(6) 0.057(5) Uani 1 d .
O4 O 0.6937(6) 0.3626(6) 0.0479(6) 0.060(5) Uani 1 d .
O5 O 0.5672(6) 0.2254(6) 0.1390(6) 0.052(4) Uani 1 d .
O6 O 0.6172(6) 0.2268(5) 0.0584(5) 0.052(4) Uani 1 d .
O7 O 0.6637(6) 0.2289(5) -0.0261(5) 0.052(4) Uani 1 d .
O8 O 0.4998(7) 0.1809(7) 0.0957(7) 0.073(6) Uani 1 d .
O9 O 0.5579(7) 0.1811(6) 0.0196(5) 0.063(5) Uani 1 d .
O10 O 0.5924(7) 0.1803(8) -0.0656(6) 0.074(6) Uani 1 d .
O11 O 0.6323(7) 0.2827(6) 0.1791(5) 0.059(5) Uani 1 d .
O12 O 0.6813(6) 0.2818(5) 0.0955(5) 0.045(4) Uani 1 d .
O13 O 0.7294(7) 0.2846(7) 0.0127(6) 0.067(5) Uani 1 d .
O14 O 0.6928(8) 0.3514(7) 0.2067(7) 0.082(7) Uani 1 d .
O15 O 0.7357(6) 0.3396(6) 0.1261(6) 0.064(5) Uani 1 d .
O16 O 0.7863(7) 0.3486(7) 0.0512(6) 0.073(6) Uani 1 d .
O17 O 0.5717(7) 0.2334(7) 0.2336(6) 0.067(5) Uani 1 d .
O18 O 0.7479(7) 0.2389(7) -0.0684(6) 0.068(5) Uani 1 d .
O19 O 0.5893(5) 0.1451(6) 0.0989(5) 0.049(4) Uani 1 d .
O20 O 0.6402(7) 0.1486(6) 0.0110(6) 0.065(5) Uani 1 d .
O21 O 0.7202(6) 0.2629(7) 0.1786(5) 0.064(5) Uani 1 d .
O22 O 0.7732(5) 0.2616(6) 0.0862(5) 0.050(4) Uani 1 d .
O23 O 0.6042(5) 0.1567(7) 0.1842(5) 0.056(5) Uani 1 d .
O24 O 0.6633(6) 0.2085(7) 0.2204(5) 0.059(5) Uani 1 d .
O25 O 0.7225(5) 0.1616(7) -0.0189(5) 0.051(4) Uani 1 d .
O26 O 0.7801(7) 0.2132(6) 0.0135(6) 0.069(5) Uani 1 d .
O27 O 0.6731(7) 0.1154(6) 0.0873(6) 0.062(5) Uani 1 d .
O28 O 0.6256(7) 0.0692(6) 0.1534(6) 0.067(5) Uani 1 d .
O29 O 0.6973(9) 0.0707(7) 0.0082(6) 0.087(7) Uani 1 d .
O30 O 0.7528(6) 0.1868(6) 0.1336(5) 0.053(4) Uani 1 d .
O31 O 0.7543(7) 0.1857(7) 0.2278(6) 0.073(6) Uani 1 d .
O32 O 0.8324(7) 0.1827(7) 0.0860(6) 0.071(6) Uani 1 d .
O33 O 0.6915(6) 0.1341(7) 0.1758(7) 0.068(6) Uani 1 d .
O34 O 0.7565(7) 0.1329(6) 0.0577(6) 0.065(5) Uani 1 d .
O35 O 0.6593(5) 0.2018(5) 0.1333(5) 0.044(4) Uani 1 d .
O36 O 0.7030(6) 0.2025(6) 0.0543(5) 0.052(4) Uani 1 d .
O37 O 0.5161(6) 0.3566(6) 0.0553(7) 0.068(6) Uani 1 d .
O38 O 0.5669(7) 0.3574(6) -0.0274(7) 0.069(5) Uani 1 d .
O39 O 0.5708(8) 0.4008(6) 0.0882(7) 0.073(6) Uani 1 d .
O40 O 0.6230(8) 0.4025(7) 0.0047(7) 0.074(6) Uani 1 d .
N1 N 0.7681(11) 0.4838(12) 0.1256(12) 0.108(10) Uiso 1 d .
N2 N 0.0129(12) 0.5671(12) 0.1885(12) 0.110(11) Uiso 1 d .
N3 N 0.3334(8) 0.8002(9) 0.1702(8) 0.069(7) Uiso 1 d .
N4 N 0.1089(12) 0.7580(12) 0.0526(12) 0.107(10) Uiso 1 d .
C1 C 0.5331(13) 0.3896(13) 0.0798(12) 0.080(9) Uiso 1 d .
C2 C 0.5959(12) 0.3914(12) -0.0235(11) 0.075(9) Uiso 1 d .
C3 C 0.5915(11) 0.4269(12) -0.0653(11) 0.077(9) Uiso 1 d .
C4 C 0.5533(10) 0.4632(10) -0.0512(9) 0.060(7) Uiso 1 d .
C5 C 0.5481(9) 0.5020(9) -0.0848(9) 0.056(6) Uiso 1 d .
C6 C 0.5094(10) 0.5343(10) -0.0674(9) 0.062(7) Uiso 1 d .
C7 C 0.5060(11) 0.5774(11) -0.0994(10) 0.069(8) Uiso 1 d .
C101 C 0.8219(18) 0.4862(19) 0.1083(18) 0.137(17) Uiso 1 d .
C102 C 0.841(2) 0.441(2) 0.092(2) 0.17(2) Uiso 1 d .
C103 C 0.890(3) 0.455(3) 0.076(3) 0.22(3) Uiso 1 d .
C104 C 0.909(3) 0.404(3) 0.082(2) 0.21(3) Uiso 1 d .
C105 C 0.7640(13) 0.4469(13) 0.1649(13) 0.092(11) Uiso 1 d .
C106 C 0.7941(16) 0.4565(16) 0.2030(16) 0.117(14) Uiso 1 d .
C107 C 0.7800(15) 0.4221(15) 0.2425(15) 0.113(13) Uiso 1 d .
C108 C 0.816(2) 0.424(2) 0.2830(19) 0.152(19) Uiso 1 d .
C109 C 0.7534(14) 0.5310(14) 0.1398(13) 0.096(11) Uiso 1 d .
C110 C 0.7044(16) 0.5336(17) 0.1607(16) 0.123(15) Uiso 1 d .
C111 C 0.6963(15) 0.5857(15) 0.1743(14) 0.106(13) Uiso 1 d .
C112 C 0.6477(17) 0.5933(17) 0.1930(16) 0.127(15) Uiso 1 d .
C113 C 0.7371(16) 0.4605(17) 0.0866(16) 0.118(14) Uiso 1 d .
C114 C 0.741(2) 0.492(2) 0.044(2) 0.16(2) Uiso 1 d .
C115 C 0.720(2) 0.465(3) 0.006(3) 0.19(3) Uiso 1 d .
C116 C 0.720(3) 0.489(3) -0.032(3) 0.21(3) Uiso 1 d .
C201 C -0.0080(14) 0.6041(15) 0.2193(14) 0.104(12) Uiso 1 d .
C202 C 0.0027(14) 0.6015(14) 0.2677(14) 0.104(12) Uiso 1 d .
C203 C -0.0200(14) 0.6469(14) 0.2931(14) 0.101(12) Uiso 1 d .
C204 C -0.0094(18) 0.6407(19) 0.3465(18) 0.142(18) Uiso 1 d .
C205 C 0.0629(16) 0.5670(16) 0.1893(15) 0.116(14) Uiso 1 d .
C206 C 0.0851(16) 0.6179(16) 0.1838(15) 0.115(14) Uiso 1 d .
C207 C 0.137(3) 0.610(3) 0.183(2) 0.20(3) Uiso 1 d .
C208 C 0.166(2) 0.651(3) 0.183(2) 0.19(3) Uiso 1 d .
C209 C -0.0095(15) 0.5739(15) 0.1406(15) 0.108(13) Uiso 1 d .
C210 C 0.0060(19) 0.536(2) 0.1074(19) 0.150(19) Uiso 1 d .
C211 C -0.0154(18) 0.5535(18) 0.0599(18) 0.134(17) Uiso 1 d .
C212 C 0.029(3) 0.584(3) 0.041(3) 0.20(3) Uiso 1 d .
C213 C -0.0014(15) 0.5172(15) 0.2057(14) 0.105(12) Uiso 1 d .
C214 C -0.0544(18) 0.5092(19) 0.2055(18) 0.139(17) Uiso 1 d .
C215 C -0.0631(19) 0.449(2) 0.2128(19) 0.147(19) Uiso 1 d .
C216 C -0.049(2) 0.439(2) 0.264(2) 0.17(2) Uiso 1 d .
C301 C 0.3232(9) 0.8422(9) 0.1380(8) 0.051(6) Uiso 1 d .
C302 C 0.3092(13) 0.8866(14) 0.1603(13) 0.097(11) Uiso 1 d .
C303 C 0.310(2) 0.9234(19) 0.1200(18) 0.100(11) Uiso 0.76(3) d P
C304 C 0.2921(19) 0.9689(19) 0.1405(18) 0.100(11) Uiso 0.76(3) d P
C353 C 0.277(6) 0.917(6) 0.124(6) 0.100(11) Uiso 0.24(3) d P
C354 C 0.252(6) 0.956(6) 0.150(6) 0.100(11) Uiso 0.24(3) d P
C305 C 0.2940(12) 0.7921(12) 0.2019(11) 0.080(9) Uiso 1 d .
C306 C 0.2475(15) 0.7851(15) 0.1792(14) 0.107(13) Uiso 1 d .
C307 C 0.2084(18) 0.7835(18) 0.2143(18) 0.131(16) Uiso 1 d .
C308 C 0.1646(19) 0.7838(19) 0.1957(19) 0.102(16) Uiso 0.75(3) d P
C358 C 0.199(6) 0.835(6) 0.227(6) 0.102(16) Uiso 0.25(3) d P
C309 C 0.3386(10) 0.7584(11) 0.1377(10) 0.066(8) Uiso 1 d .
C310 C 0.3512(10) 0.7123(11) 0.1641(10) 0.067(8) Uiso 1 d .
C311 C 0.3662(12) 0.6745(12) 0.1303(12) 0.083(10) Uiso 1 d .
C312 C 0.3237(13) 0.6622(14) 0.0984(13) 0.095(11) Uiso 1 d .
C313 C 0.3756(11) 0.8109(11) 0.2003(11) 0.074(8) Uiso 1 d .
C314 C 0.4206(10) 0.8141(10) 0.1765(10) 0.065(8) Uiso 1 d .
C315 C 0.4516(12) 0.8311(12) 0.2072(11) 0.077(9) Uiso 1 d .
C316 C 0.4975(17) 0.8277(17) 0.1896(16) 0.124(15) Uiso 1 d .
C401 C 0.0924(13) 0.7558(14) 0.1001(13) 0.094(11) Uiso 1 d .
C402 C 0.0595(15) 0.7943(16) 0.1135(15) 0.112(13) Uiso 1 d .
C403 C 0.0362(15) 0.7784(16) 0.1621(15) 0.082(9) Uiso 0.77(3) d P
C404 C 0.0018(16) 0.8150(16) 0.1760(15) 0.082(9) Uiso 0.77(3) d P
C453 C 0.080(5) 0.822(5) 0.159(5) 0.082(9) Uiso 0.23(3) d P
C454 C 0.032(5) 0.845(5) 0.194(5) 0.082(9) Uiso 0.23(3) d P
C405 C 0.1252(18) 0.8087(18) 0.0418(18) 0.131(16) Uiso 1 d .
C406 C 0.162(3) 0.828(2) 0.080(2) 0.111(11) Uiso 0.64(3) d P
C407 C 0.171(2) 0.881(2) 0.063(2) 0.111(11) Uiso 0.64(3) d P
C408 C 0.137(2) 0.914(3) 0.082(2) 0.111(11) Uiso 0.64(3) d P
C456 C 0.124(5) 0.832(4) 0.079(4) 0.111(11) Uiso 0.36(3) d P
C457 C 0.143(4) 0.885(5) 0.109(4) 0.111(11) Uiso 0.36(3) d P
C458 C 0.197(4) 0.894(4) 0.098(4) 0.111(11) Uiso 0.36(3) d P
C409 C 0.1474(16) 0.7219(17) 0.0461(16) 0.117(14) Uiso 1 d .
C410 C 0.1351(18) 0.6733(19) 0.0487(17) 0.134(17) Uiso 1 d .
C411 C 0.183(2) 0.649(2) 0.059(2) 0.17(2) Uiso 1 d .
C412 C 0.171(3) 0.595(4) 0.059(3) 0.26(4) Uiso 1 d .
C413 C 0.086(3) 0.715(3) 0.011(3) 0.094(8) Uiso 0.45(2) d P
C414 C 0.080(3) 0.729(3) -0.031(3) 0.094(8) Uiso 0.45(2) d P
C415 C 0.035(3) 0.720(4) -0.067(3) 0.094(8) Uiso 0.45(2) d P
C416 C 0.023(3) 0.692(3) -0.056(3) 0.094(8) Uiso 0.45(2) d P
C463 C 0.071(2) 0.751(3) 0.018(2) 0.094(8) Uiso 0.55(2) d P
C464 C 0.086(3) 0.757(3) -0.031(3) 0.094(8) Uiso 0.55(2) d P
C465 C 0.039(2) 0.752(3) -0.060(3) 0.094(8) Uiso 0.55(2) d P
C466 C 0.022(2) 0.770(2) -0.092(2) 0.094(8) Uiso 0.55(2) d P
C801 C 0.3407(12) 0.5877(12) 0.2300(12) 0.084(10) Uiso 1 d .
C802 C 0.2979(15) 0.6021(15) 0.2151(14) 0.106(13) Uiso 1 d .
C803 C 0.8999(14) -0.0388(15) 0.1737(14) 0.100(12) Uiso 1 d .
C804 C 0.8971(17) -0.0684(18) 0.2097(17) 0.133(17) Uiso 1 d .
C805 C 0.916(2) 0.106(2) 0.081(2) 0.18(2) Uiso 1 d .
C806 C 0.871(2) 0.084(2) 0.056(2) 0.18(2) Uiso 1 d .
C807 C 0.6502(18) 0.7401(19) 0.1813(18) 0.139(17) Uiso 1 d .
C808 C 0.650(2) 0.786(2) 0.159(2) 0.15(2) Uiso 1 d .
C809 C 0.0524(18) 0.4261(18) 0.0669(18) 0.137(17) Uiso 1 d .
C810 C 0.0961(15) 0.4325(16) 0.0431(15) 0.113(13) Uiso 1 d .

loop_
_atom_site_aniso_label
_atom_site_aniso_U_11
_atom_site_aniso_U_22
_atom_site_aniso_U_33
_atom_site_aniso_U_23
_atom_site_aniso_U_13
_atom_site_aniso_U_12
W1 0.0597(7) 0.0686(7) 0.0545(6) -0.0093(6) 0.0018(5) -0.0070(6)
W2 0.0771(8) 0.0497(6) 0.0389(5) -0.0035(4) -0.0066(5) -0.0025(5)
W3 0.0737(8) 0.0449(6) 0.0425(5) -0.0069(4) -0.0013(5) -0.0010(5)
W4 0.0755(8) 0.0670(8) 0.0497(6) -0.0060(5) 0.0060(6) -0.0171(6)
W5 0.0678(7) 0.0474(6) 0.0391(5) -0.0004(4) 0.0054(5) 0.0043(5)
W6 0.0732(8) 0.0547(6) 0.0368(5) -0.0001(5) 0.0059(5) 0.0060(5)
W7 0.0779(8) 0.0392(5) 0.0503(6) 0.0023(5) 0.0096(5) 0.0027(5)
W8 0.0937(9) 0.0443(6) 0.0441(5) -0.0053(5) 0.0074(6) 0.0108(6)
W9 0.0699(8) 0.0612(7) 0.0365(5) 0.0013(5) -0.0039(5) 0.0102(6)
W10 0.0605(7) 0.0701(8) 0.0498(6) 0.0027(5) 0.0040(5) 0.0149(6)
Pd1 0.0748(15) 0.0436(11) 0.0606(13) 0.0013(9) -0.0132(11) 0.0085(10)
Pd2 0.0703(14) 0.0421(10) 0.0512(11) 0.0009(9) -0.0045(10) 0.0037(9)
Si1 0.033(3) 0.039(3) 0.034(3) -0.007(3) 0.001(2) 0.009(3)
O1 0.081(13) 0.053(11) 0.058(11) -0.013(9) 0.028(10) 0.005(9)
O2 0.079(13) 0.047(10) 0.060(11) -0.001(9) 0.000(10) -0.008(9)
O3 0.085(13) 0.031(8) 0.053(10) -0.008(7) 0.003(9) 0.002(8)
O4 0.061(12) 0.049(10) 0.069(12) -0.001(9) -0.013(9) -0.007(9)
O5 0.059(11) 0.043(9) 0.055(10) 0.003(8) 0.015(8) 0.010(8)
O6 0.092(13) 0.044(9) 0.021(7) 0.002(6) 0.002(8) 0.013(9)
O7 0.081(13) 0.042(9) 0.033(8) -0.009(7) -0.007(8) -0.001(8)
O8 0.086(15) 0.061(12) 0.070(13) -0.025(10) 0.004(11) 0.025(11)
O9 0.103(15) 0.046(10) 0.040(9) -0.017(8) -0.025(10) 0.013(10)
O10 0.081(14) 0.097(15) 0.045(10) -0.001(10) -0.025(10) -0.022(12)
O11 0.088(14) 0.051(10) 0.038(9) -0.005(7) 0.019(9) 0.038(9)
O12 0.056(10) 0.037(8) 0.043(9) -0.004(7) 0.007(8) 0.010(7)
O13 0.081(14) 0.081(13) 0.037(9) 0.017(9) -0.008(9) -0.014(11)
O14 0.100(16) 0.051(11) 0.095(15) 0.009(11) -0.060(13) -0.013(11)
O15 0.069(13) 0.052(11) 0.071(12) 0.023(9) 0.007(10) 0.006(9)
O16 0.101(16) 0.068(13) 0.049(10) -0.020(9) -0.028(11) 0.004(11)
O17 0.079(14) 0.074(13) 0.047(10) -0.010(9) 0.009(9) 0.009(11)
O18 0.088(14) 0.059(12) 0.058(11) -0.001(9) 0.004(10) 0.016(10)
O19 0.047(10) 0.046(9) 0.052(9) 0.013(8) -0.001(8) 0.001(8)
O20 0.107(16) 0.041(9) 0.048(10) -0.016(8) -0.014(10) -0.010(10)
O21 0.065(12) 0.099(15) 0.028(8) -0.011(9) -0.015(8) -0.005(11)
O22 0.043(9) 0.063(11) 0.045(9) -0.009(8) -0.003(8) -0.013(8)
O23 0.041(10) 0.094(14) 0.032(8) 0.002(8) 0.014(7) 0.008(9)
O24 0.077(13) 0.078(13) 0.022(7) -0.006(8) -0.008(8) -0.010(10)
O25 0.020(8) 0.102(14) 0.032(8) 0.005(8) 0.001(6) -0.004(8)
O26 0.088(14) 0.054(11) 0.065(12) -0.008(9) 0.035(11) 0.008(10)
O27 0.092(15) 0.051(10) 0.044(9) 0.004(8) -0.004(9) 0.022(10)
O28 0.081(14) 0.053(11) 0.067(12) 0.006(9) 0.010(10) -0.002(10)
O29 0.15(2) 0.062(13) 0.048(11) -0.026(10) 0.009(12) 0.003(13)
O30 0.062(11) 0.048(10) 0.047(9) 0.007(8) 0.009(8) 0.016(8)
O31 0.089(15) 0.079(14) 0.052(11) 0.020(10) -0.005(10) -0.003(11)
O32 0.076(14) 0.084(14) 0.054(11) -0.011(10) -0.005(10) 0.023(11)
O33 0.059(12) 0.069(12) 0.077(13) 0.011(10) 0.038(10) 0.026(10)
O34 0.084(14) 0.043(10) 0.068(12) 0.005(9) 0.001(11) 0.012(9)
O35 0.055(10) 0.045(9) 0.034(8) -0.011(7) 0.004(7) -0.007(8)
O36 0.062(11) 0.051(10) 0.044(9) 0.002(8) -0.013(8) -0.002(8)
O37 0.065(12) 0.058(11) 0.082(13) -0.020(10) -0.029(11) 0.026(10)
O38 0.075(13) 0.041(10) 0.089(14) 0.015(10) -0.002(11) 0.004(9)
O39 0.111(18) 0.037(10) 0.070(12) -0.016(9) 0.009(12) 0.004(10)
O40 0.095(16) 0.060(12) 0.067(12) 0.007(10) -0.018(12) 0.010(11)

loop_
_atom_type_symbol
_atom_type_description
_atom_type_scat_dispersion_real
_atom_type_scat_dispersion_imag
_atom_type_scat_source
C C 0.0033 0.0016 'International Tables Vol C Tables 4.2.6.8 and 6.1.1.4'
N N 0.0061 0.0033 'International Tables Vol C Tables 4.2.6.8 and 6.1.1.4'
O O 0.0106 0.006 'International Tables Vol C Tables 4.2.6.8 and 6.1.1.4'
W W -0.849 6.8722 'International Tables Vol C Tables 4.2.6.8 and 6.1.1.4'
Pd Pd -0.9988 1.0072 'International Tables Vol C Tables 4.2.6.8 and 6.1.1.4'
Si Si 0.0817 0.0704 'International Tables Vol C Tables 4.2.6.8 and 6.1.1.4'
Cl Cl 0.1484 0.1585 'International Tables Vol C Tables 4.2.6.8 and 6.1.1.4'

loop_
_geom_angle_atom_site_label_1
_geom_angle_atom_site_label_2
_geom_angle_atom_site_label_3
_geom_angle
_geom_angle_site_symmetry_1
_geom_angle_site_symmetry_3
O8 W1 O1 101.4(9) . .
O8 W1 O5 97.3(8) . .
O1 W1 O5 92.1(7) . .
O8 W1 O9 101.8(9) . .
O1 W1 O9 93.2(7) . .
O5 W1 O9 158.6(8) . .
O8 W1 O19 96.3(8) . .
O1 W1 O19 162.2(7) . .
O5 W1 O19 83.9(7) . .
O9 W1 O19 84.8(7) . .
O8 W1 O6 173.9(7) . .
O1 W1 O6 82.4(7) . .
O5 W1 O6 87.3(6) . .
O9 W1 O6 73.0(7) . .
O19 W1 O6 80.1(6) . .
O8 W1 W2 131.3(6) . .
O1 W1 W2 82.0(5) . .
O5 W1 W2 131.3(5) . .
O9 W1 W2 30.0(6) . .
O19 W1 W2 87.6(4) . .
O6 W1 W2 44.0(4) . .
O10 W2 O2 101.7(9) . .
O10 W2 O9 99.7(8) . .
O2 W2 O9 94.9(8) . .
O10 W2 O7 99.0(8) . .
O2 W2 O7 91.7(8) . .
O9 W2 O7 158.4(7) . .
O10 W2 O20 95.6(8) . .
O2 W2 O20 162.5(7) . .
O9 W2 O20 84.3(8) . .
O7 W2 O20 83.3(7) . .
O10 W2 O6 171.4(8) . .
O2 W2 O6 84.7(7) . .
O9 W2 O6 73.7(7) . .
O7 W2 O6 86.5(6) . .
O20 W2 O6 78.3(6) . .
O10 W2 W1 132.0(7) . .
O2 W2 W1 83.8(6) . .
O9 W2 W1 32.5(5) . .
O7 W2 W1 128.8(4) . .
O20 W2 W1 86.3(5) . .
O6 W2 W1 42.3(5) . .
O14 W3 O3 101.0(8) . .
O14 W3 O11 101.1(9) . .
O3 W3 O11 96.3(8) . .
O14 W3 O15 97.1(10) . .
O3 W3 O15 91.5(8) . .
O11 W3 O15 158.4(7) . .
O14 W3 O21 94.2(8) . .
O3 W3 O21 164.7(7) . .
O11 W3 O21 82.6(7) . .
O15 W3 O21 84.5(7) . .
O14 W3 O12 168.6(9) . .
O3 W3 O12 84.5(6) . .
O11 W3 O12 88.2(6) . .
O15 W3 O12 72.6(7) . .
O21 W3 O12 80.2(6) . .
O16 W4 O15 99.6(8) . .
O16 W4 O22 99.7(8) . .
O15 W4 O22 94.5(7) . .
O16 W4 O13 99.1(8) . .
O15 W4 O13 160.7(8) . .
O22 W4 O13 86.9(8) . .
O16 W4 O4 96.0(9) . .
O15 W4 O4 88.3(8) . .
O22 W4 O4 163.4(7) . .
O13 W4 O4 85.2(8) . .
O16 W4 O12 172.7(7) . .
O15 W4 O12 74.3(7) . .
O22 W4 O12 85.0(6) . .
O13 W4 O12 86.7(7) . .
O4 W4 O12 80.0(6) . .
O17 W5 O11 101.7(8) . .
O17 W5 O23 101.9(8) . .
O11 W5 O23 155.3(6) . .
O17 W5 O5 102.7(8) . .
O11 W5 O5 94.8(7) . .
O23 W5 O5 87.0(7) . .
O17 W5 O24 100.9(8) . .
O11 W5 O24 86.1(8) . .
O23 W5 O24 82.4(7) . .
O5 W5 O24 155.6(7) . .
O17 W5 O35 173.6(8) . .
O11 W5 O35 82.1(6) . .
O23 W5 O35 73.7(6) . .
O5 W5 O35 81.9(6) . .
O24 W5 O35 74.1(6) . .
O18 W6 O13 104.1(8) . .
O18 W6 O26 99.9(9) . .
O13 W6 O26 85.4(8) . .
O18 W6 O7 103.8(9) . .
O13 W6 O7 95.1(8) . .
O26 W6 O7 155.4(7) . .
O18 W6 O25 101.4(8) . .
O13 W6 O25 152.9(7) . .
O26 W6 O25 81.4(7) . .
O7 W6 O25 87.5(6) . .
O18 W6 O36 172.5(8) . .
O13 W6 O36 81.2(7) . .
O26 W6 O36 75.0(7) . .
O7 W6 O36 80.8(6) . .
O25 W6 O36 72.7(6) . .
O28 W7 O33 101.7(9) . .
O28 W7 O27 100.8(8) . .
O33 W7 O27 93.9(8) . .
O28 W7 O23 98.9(9) . .
O33 W7 O23 89.7(7) . .
O27 W7 O23 158.8(7) . .
O28 W7 O19 103.1(8) . .
O33 W7 O19 154.9(7) . .
O27 W7 O19 85.1(7) . .
O23 W7 O19 82.8(7) . .
O28 W7 O35 172.0(7) . .
O33 W7 O35 73.2(7) . .
O27 W7 O35 86.0(7) . .
O23 W7 O35 75.1(7) . .
O19 W7 O35 81.7(6) . .
O29 W8 O20 104.5(10) . .
O29 W8 O25 103.6(9) . .
O20 W8 O25 90.1(8) . .
O29 W8 O27 99.0(9) . .
O20 W8 O27 89.8(8) . .
O25 W8 O27 156.7(8) . .
O29 W8 O34 101.8(10) . .
O20 W8 O34 153.7(7) . .
O25 W8 O34 84.9(7) . .
O27 W8 O34 85.0(8) . .
O29 W8 O36 173.1(10) . .
O20 W8 O36 82.0(6) . .
O25 W8 O36 74.0(7) . .
O27 W8 O36 83.0(7) . .
O34 W8 O36 71.8(6) . .
O31 W9 O21 104.5(8) . .
O31 W9 O30 101.1(9) . .
O21 W9 O30 93.1(7) . .
O31 W9 O24 99.3(8) . .
O21 W9 O24 87.5(8) . .
O30 W9 O24 158.7(7) . .
O31 W9 O33 98.4(9) . .
O21 W9 O33 156.7(8) . .
O30 W9 O33 86.1(7) . .
O24 W9 O33 85.0(7) . .
O31 W9 O35 168.5(8) . .
O21 W9 O35 86.0(6) . .
O30 W9 O35 82.8(6) . .
O24 W9 O35 76.0(6) . .
O33 W9 O35 70.9(7) . .
O32 W10 O34 104.1(9) . .
O32 W10 O30 100.9(8) . .
O34 W10 O30 93.7(8) . .
O32 W10 O26 101.1(9) . .
O34 W10 O26 92.1(8) . .
O30 W10 O26 155.2(7) . .
O32 W10 O22 100.3(8) . .
O34 W10 O22 155.5(7) . .
O30 W10 O22 84.1(7) . .
O26 W10 O22 80.7(7) . .
O32 W10 O36 175.3(8) . .
O34 W10 O36 74.3(7) . .
O30 W10 O36 83.6(7) . .
O26 W10 O36 74.7(7) . .
O22 W10 O36 81.2(6) . .
O1 Pd1 O38 173.1(9) . .
O1 Pd1 O2 90.4(7) . .
O38 Pd1 O2 88.8(8) . .
O1 Pd1 O37 86.7(8) . .
O38 Pd1 O37 92.8(8) . .
O2 Pd1 O37 169.4(8) . .
O1 Pd1 Pd2 109.2(6) . .
O38 Pd1 Pd2 77.5(6) . .
O2 Pd1 Pd2 112.5(6) . .
O37 Pd1 Pd2 78.1(6) . .
O3 Pd2 O4 90.1(8) . .
O3 Pd2 O40 167.2(8) . .
O4 Pd2 O40 85.5(8) . .
O3 Pd2 O39 88.9(8) . .
O4 Pd2 O39 170.6(7) . .
O40 Pd2 O39 93.5(9) . .
O3 Pd2 Pd1 117.7(5) . .
O4 Pd2 Pd1 115.1(5) . .
O40 Pd2 Pd1 74.9(6) . .
O39 Pd2 Pd1 73.6(6) . .
Cl54 Cl4 C804 62(3) . .
Cl4 Cl54 C804 90(3) . .
Cl57 Cl7 C807 64(4) . .
Cl7 Cl57 C807 88(5) . .
Cl58 Cl8 C808 49(3) . .
C808 Cl58 Cl8 79(5) . .
C104 Cl59 C809 164(5) 1_455 .
O6 Si1 O36 109.0(8) . .
O6 Si1 O12 112.8(9) . .
O36 Si1 O12 110.2(9) . .
O6 Si1 O35 108.3(8) . .
O36 Si1 O35 110.0(9) . .
O12 Si1 O35 106.5(8) . .
W1 O1 Pd1 138.9(10) . .
W2 O2 Pd1 138.5(10) . .
W3 O3 Pd2 137.8(9) . .
Pd2 O4 W4 134.9(10) . .
W1 O5 W5 149.5(9) . .
Si1 O6 W1 130.6(8) . .
Si1 O6 W2 127.4(9) . .
W1 O6 W2 93.7(7) . .
W6 O7 W2 150.2(9) . .
W2 O9 W1 117.4(9) . .
W5 O11 W3 150.3(9) . .
Si1 O12 W4 125.6(8) . .
Si1 O12 W3 130.7(9) . .
W4 O12 W3 95.0(6) . .
W6 O13 W4 146.6(10) . .
W4 O15 W3 117.7(10) . .
W7 O19 W1 141.5(9) . .
W8 O20 W2 145.1(10) . .
W9 O21 W3 141.7(10) . .
W4 O22 W10 143.3(8) . .
W5 O23 W7 120.1(8) . .
W9 O24 W5 118.1(7) . .
W8 O25 W6 122.2(9) . .
W6 O26 W10 120.1(10) . .
W7 O27 W8 158.5(10) . .
W10 O30 W9 161.5(9) . .
W7 O33 W9 120.5(9) . .
W10 O34 W8 119.8(9) . .
Si1 O35 W7 123.6(8) . .
Si1 O35 W9 122.5(8) . .
W7 O35 W9 94.8(6) . .
Si1 O35 W5 125.0(9) . .
W7 O35 W5 90.9(5) . .
W9 O35 W5 90.8(5) . .
Si1 O36 W8 124.1(9) . .
Si1 O36 W10 124.9(9) . .
W8 O36 W10 93.1(6) . .
Si1 O36 W6 124.4(9) . .
W8 O36 W6 90.0(6) . .
W10 O36 W6 90.2(6) . .
C1 O37 Pd1 124(2) . .
C2 O38 Pd1 125(2) . .
C1 O39 Pd2 132(2) . .
C2 O40 Pd2 128(2) . .
C109 N1 C105 112(3) . .
C109 N1 C113 114(3) . .
C105 N1 C113 102(3) . .
C109 N1 C101 109(3) . .
C105 N1 C101 109(3) . .
C113 N1 C101 109(3) . .
C205 N2 C201 113(3) . .
C205 N2 C213 105(3) . .
C201 N2 C213 109(3) . .
C205 N2 C209 116(3) . .
C201 N2 C209 107(3) . .
C213 N2 C209 107(3) . .
C305 N3 C309 110(2) . .
C305 N3 C313 107(2) . .
C309 N3 C313 115(2) . .
C305 N3 C301 111(2) . .
C309 N3 C301 103(2) . .
C313 N3 C301 111(2) . .
C401 N4 C463 113(4) . .
C401 N4 C409 109(3) . .
C463 N4 C409 111(4) . .
C401 N4 C405 109(3) . .
C463 N4 C405 102(4) . .
C409 N4 C405 112(3) . .
C401 N4 C413 119(4) . .
C463 N4 C413 37(3) . .
C409 N4 C413 75(4) . .
C405 N4 C413 126(4) . .
O39 C1 O37 133(3) . .
O39 C1 C7 116(3) . 5_665
O37 C1 C7 111(3) . 5_665
O40 C2 O38 134(3) . .
O40 C2 C3 115(3) . .
O38 C2 C3 110(3) . .
C4 C3 C2 105(2) . .
C5 C4 C3 112(2) . .
C4 C5 C6 107(2) . .
C5 C6 C7 108(2) . .
C6 C7 C1 107(2) . 5_665
C102 C101 N1 115(5) . .
C101 C102 C103 102(6) . .
C102 C103 C104 93(6) . .
C103 C104 Cl59 99(6) . 1_655
C106 C105 N1 114(3) . .
C105 C106 C107 107(4) . .
C106 C107 C108 111(4) . .
N1 C109 C110 115(3) . .
C111 C110 C109 107(4) . .
C112 C111 C110 112(4) . .
C114 C113 N1 108(4) . .
C115 C114 C113 108(6) . .
C116 C115 C114 113(7) . .
C202 C201 N2 118(4) . .
C201 C202 C203 109(3) . .
C204 C203 C202 107(3) . .
N2 C205 C206 114(4) . .
C207 C206 C205 106(4) . .
C208 C207 C206 119(6) . .
C210 C209 N2 111(4) . .
C209 C210 C211 102(4) . .
C210 C211 C212 99(4) . .
N2 C213 C214 113(4) . .
C213 C214 C215 107(4) . .
C216 C215 C214 104(4) . .
C302 C301 N3 116(2) . .
C301 C302 C303 103(3) . .
C301 C302 C353 108(6) . .
C303 C302 C353 35(6) . .
C353 C303 C304 76(10) . .
C353 C303 C302 77(10) . .
C304 C303 C302 105(4) . .
C354 C304 C303 99(9) . .
C354 C304 C353 63(10) . .
C303 C304 C353 37(6) . .
C303 C353 C354 114(10) . .
C303 C353 C304 67(10) . .
C354 C353 C304 47(8) . .
C303 C353 C302 68(10) . .
C354 C353 C302 109(10) . .
C304 C353 C302 97(10) . .
C304 C354 C353 69(10) . .
N3 C305 C306 116(3) . .
C305 C306 C307 112(4) . .
C308 C307 C358 86(7) . .
C308 C307 C306 115(5) . .
C358 C307 C306 105(7) . .
C307 C308 C358 50(5) . .
C307 C358 C308 45(5) . .
N3 C309 C310 111(2) . .
C311 C310 C309 109(3) . .
C310 C311 C312 108(3) . .
C314 C313 N3 116(3) . .
C315 C314 C313 107(3) . .
C314 C315 C316 111(3) . .
N4 C401 C402 115(3) . .
C401 C402 C403 107(3) . .
C401 C402 C453 109(6) . .
C403 C402 C453 66(6) . .
C404 C403 C402 109(4) . .
C404 C403 C453 91(6) . .
C402 C403 C453 58(5) . .
C454 C404 C403 96(7) . .
C402 C453 C403 57(5) . .
C402 C453 C454 110(9) . .
C403 C453 C454 71(7) . .
C404 C454 C453 93(9) . .
C456 C405 N4 107(7) . .
C456 C405 C406 43(6) . .
N4 C405 C406 112(4) . .
C456 C406 C407 93(9) . .
C456 C406 C405 51(7) . .
C407 C406 C405 101(5) . .
C456 C406 C457 68(9) . .
C407 C406 C457 53(5) . .
C405 C406 C457 112(6) . .
C458 C407 C408 85(7) . .
C458 C407 C457 68(7) . .
C408 C407 C457 44(5) . .
C458 C407 C406 96(7) . .
C408 C407 C406 113(6) . .
C457 C407 C406 74(6) . .
C458 C407 C456 114(8) . .
C408 C407 C456 85(6) . .
C457 C407 C456 60(6) . .
C406 C407 C456 34(4) . .
C457 C408 C407 73(8) . .
C457 C408 C458 59(8) . .
C407 C408 C458 45(5) . .
C406 C456 C405 86(10) . .
C406 C456 C457 77(9) . .
C405 C456 C457 146(10) . .
C406 C456 C407 53(7) . .
C405 C456 C407 98(8) . .
C457 C456 C407 49(5) . .
C408 C457 C407 62(7) . .
C408 C457 C458 83(9) . .
C407 C457 C458 49(6) . .
C408 C457 C456 102(10) . .
C407 C457 C456 71(7) . .
C458 C457 C456 109(9) . .
C408 C457 C406 110(9) . .
C407 C457 C406 53(5) . .
C458 C457 C406 76(7) . .
C456 C457 C406 35(5) . .
C407 C458 C457 63(7) . .
C407 C458 C408 50(5) . .
C457 C458 C408 37(5) . .
C410 C409 N4 117(4) . .
C409 C410 C411 102(5) . .
C412 C411 C410 102(6) . .
C463 C413 C414 82(8) . .
C463 C413 C464 62(6) . .
C414 C413 C464 27(5) . .
C463 C413 N4 54(5) . .
C414 C413 N4 118(7) . .
C464 C413 N4 92(5) . .
C464 C414 C413 107(10) . .
C464 C414 C463 71(10) . .
C413 C414 C463 44(5) . .
C464 C414 C465 76(10) . .
C413 C414 C465 136(8) . .
C463 C414 C465 102(6) . .
C464 C414 C415 107(10) . .
C413 C414 C415 130(9) . .
C463 C414 C415 120(7) . .
C465 C414 C415 32(4) . .
C416 C415 C465 142(10) . .
C416 C415 C466 142(10) . .
C465 C415 C466 45(7) . .
C416 C415 C414 102(10) . .
C465 C415 C414 69(8) . .
C466 C415 C414 110(7) . .
C415 C416 C465 19(8) . .
C413 C463 N4 89(7) . .
C413 C463 C464 78(7) . .
N4 C463 C464 115(6) . .
C413 C463 C414 53(6) . .
N4 C463 C414 123(6) . .
C464 C463 C414 29(4) . .
C414 C464 C463 80(10) . .
C414 C464 C465 76(10) . .
C463 C464 C465 105(6) . .
C414 C464 C413 47(9) . .
C463 C464 C413 40(4) . .
C465 C464 C413 109(6) . .
C415 C465 C466 100(10) . .
C415 C465 C464 107(9) . .
C466 C465 C464 139(8) . .
C415 C465 C414 79(9) . .
C466 C465 C414 156(8) . .
C464 C465 C414 28(4) . .
C415 C465 C416 19(7) . .
C466 C465 C416 110(7) . .
C464 C465 C416 105(6) . .
C414 C465 C416 77(5) . .
C465 C466 C415 34(5) . .
C802 C801 Cl1 116(3) . .
C801 C802 Cl2 109(3) . .
C804 C803 Cl3 115(3) . .
C803 C804 Cl54 121(4) . .
C803 C804 Cl4 104(4) . .
Cl54 C804 Cl4 27.3(11) . .
C806 C805 Cl5 97(4) . .
C805 C806 Cl6 102(4) . .
C808 C807 Cl57 103(4) . .
C808 C807 Cl7 111(4) . .
Cl57 C807 Cl7 29(2) . .
Cl58 C808 C807 152(6) . .
Cl58 C808 Cl8 53(4) . .
C807 C808 Cl8 121(5) . .
C810 C809 Cl9 108(4) . .
C810 C809 Cl59 164(4) . .
Cl9 C809 Cl59 88(3) . .
C809 C810 Cl10 107(3) . .

loop_
_geom_bond_atom_site_label_1
_geom_bond_atom_site_label_2
_geom_bond_distance
_geom_bond_site_symmetry_2
W1 O8 1.69(2) .
W1 O1 1.872(18) .
W1 O5 1.888(17) .
W1 O9 1.961(16) .
W1 O19 2.096(16) .
W1 O6 2.181(19) .
W1 W2 3.2361(16) .
W2 O10 1.746(18) .
W2 O2 1.788(18) .
W2 O9 1.82(2) .
W2 O7 1.911(18) .
W2 O20 2.060(19) .
W2 O6 2.254(14) .
W3 O14 1.68(2) .
W3 O3 1.808(17) .
W3 O11 1.91(2) .
W3 O15 1.956(18) .
W3 O21 2.10(2) .
W3 O12 2.214(15) .
W4 O16 1.66(2) .
W4 O15 1.86(2) .
W4 O22 1.894(18) .
W4 O13 1.921(18) .
W4 O4 2.036(18) .
W4 O12 2.213(16) .
W5 O17 1.712(17) .
W5 O11 1.890(19) .
W5 O23 1.90(2) .
W5 O5 1.903(18) .
W5 O24 1.939(18) .
W5 O35 2.344(15) .
W6 O18 1.678(19) .
W6 O13 1.87(2) .
W6 O26 1.87(2) .
W6 O7 1.874(18) .
W6 O25 1.886(19) .
W6 O36 2.350(17) .
W7 O28 1.693(18) .
W7 O33 1.87(2) .
W7 O27 1.879(18) .
W7 O23 1.906(15) .
W7 O19 2.018(16) .
W7 O35 2.282(15) .
W8 O29 1.714(19) .
W8 O20 1.82(2) .
W8 O25 1.873(16) .
W8 O27 1.925(17) .
W8 O34 2.01(2) .
W8 O36 2.306(17) .
W9 O31 1.725(19) .
W9 O21 1.86(2) .
W9 O30 1.905(16) .
W9 O24 1.906(18) .
W9 O33 2.00(2) .
W9 O35 2.290(16) .
W10 O32 1.67(2) .
W10 O34 1.859(18) .
W10 O30 1.888(16) .
W10 O26 1.941(19) .
W10 O22 2.038(17) .
W10 O36 2.309(17) .
Pd1 O1 1.942(18) .
Pd1 O38 1.973(19) .
Pd1 O2 1.984(18) .
Pd1 O37 2.001(18) .
Pd1 Pd2 3.252(3) .
Pd2 O3 1.955(17) .
Pd2 O4 1.974(19) .
Pd2 O40 2.004(19) .
Pd2 O39 2.01(2) .
Cl1 C801 1.80(4) .
Cl2 C802 1.84(4) .
Cl3 C803 1.77(4) .
Cl4 Cl54 0.91(3) .
Cl4 C804 1.98(6) .
Cl54 C804 1.76(5) .
Cl5 C805 1.90(7) .
Cl6 C806 1.88(7) .
Cl7 Cl57 0.93(5) .
Cl7 C807 1.93(6) .
Cl57 C807 1.73(7) .
Cl8 Cl58 1.41(6) .
Cl8 C808 1.74(6) .
Cl58 C808 1.33(7) .
Cl9 C809 1.74(5) .
Cl59 C104 2.09(11) 1_455
Cl59 C809 2.25(10) .
Cl10 C810 1.80(5) .
Si1 O6 1.610(19) .
Si1 O36 1.615(19) .
Si1 O12 1.625(16) .
Si1 O35 1.658(16) .
O37 C1 1.29(4) .
O38 C2 1.30(4) .
O39 C1 1.19(4) .
O40 C2 1.20(4) .
N1 C109 1.48(5) .
N1 C105 1.58(5) .
N1 C113 1.62(5) .
N1 C101 1.67(6) .
N2 C205 1.47(5) .
N2 C201 1.53(5) .
N2 C213 1.57(5) .
N2 C209 1.58(5) .
N3 C305 1.51(4) .
N3 C309 1.55(4) .
N3 C313 1.56(4) .
N3 C301 1.57(3) .
N4 C401 1.50(5) .
N4 C463 1.52(7) .
N4 C409 1.55(5) .
N4 C405 1.56(6) .
N4 C413 1.88(9) .
C1 C7 1.60(5) 5_665
C2 C3 1.61(4) .
C3 C4 1.59(4) .
C4 C5 1.50(4) .
C5 C6 1.56(4) .
C6 C7 1.56(4) .
C7 C1 1.60(5) 5_665
C101 C102 1.50(7) .
C102 C103 1.57(9) .
C103 C104 1.59(10) .
C104 Cl59 2.09(11) 1_655
C105 C106 1.46(5) .
C106 C107 1.59(6) .
C107 C108 1.61(7) .
C109 C110 1.57(6) .
C110 C111 1.56(6) .
C111 C112 1.55(6) .
C113 C114 1.55(7) .
C114 C115 1.50(8) .
C115 C116 1.32(9) .
C201 C202 1.48(5) .
C202 C203 1.65(5) .
C203 C204 1.63(6) .
C205 C206 1.60(6) .
C206 C207 1.53(8) .
C207 C208 1.46(9) .
C209 C210 1.54(6) .
C210 C211 1.63(7) .
C211 C212 1.68(8) .
C213 C214 1.58(6) .
C214 C215 1.77(7) .
C215 C216 1.59(7) .
C301 C302 1.49(4) .
C302 C303 1.59(6) .
C302 C353 1.68(18) .
C303 C353 1.00(17) .
C303 C304 1.53(7) .
C304 C354 1.27(17) .
C304 C353 1.62(18) .
C353 C354 1.5(2) .
C305 C306 1.54(5) .
C306 C307 1.56(6) .
C307 C308 1.40(7) .
C307 C358 1.53(17) .
C308 C358 2.00(17) .
C309 C310 1.58(4) .
C310 C311 1.54(4) .
C311 C312 1.61(5) .
C313 C314 1.51(4) .
C314 C315 1.38(4) .
C315 C316 1.45(5) .
C401 C402 1.52(5) .
C402 C403 1.66(6) .
C402 C453 1.68(15) .
C403 C404 1.51(6) .
C403 C453 1.81(16) .
C404 C454 1.36(15) .
C453 C454 1.9(2) .
C405 C456 1.29(12) .
C405 C406 1.67(9) .
C406 C456 1.14(13) .
C406 C407 1.61(9) .
C406 C457 1.93(14) .
C407 C458 1.37(13) .
C407 C408 1.48(9) .
C407 C457 1.60(14) .
C407 C456 2.01(15) .
C408 C457 1.17(13) .
C408 C458 1.92(14) .
C456 C457 1.84(17) .
C457 C458 1.67(17) .
C409 C410 1.44(6) .
C410 C411 1.61(7) .
C411 C412 1.59(10) .
C413 C463 1.13(10) .
C413 C414 1.31(11) .
C413 C464 1.72(12) .
C414 C464 0.80(10) .
C414 C463 1.61(11) .
C414 C465 1.65(12) .
C414 C415 1.74(13) .
C415 C416 0.94(11) .
C415 C465 0.95(10) .
C415 C466 1.65(12) .
C416 C465 1.78(11) .
C463 C464 1.55(10) .
C464 C465 1.65(10) .
C465 C466 1.19(9) .
C801 C802 1.40(5) .
C803 C804 1.37(6) .
C805 C806 1.65(8) .
C807 C808 1.47(7) .
C809 C810 1.48(6) .
